data_1001612
loop_
_publ_author_name
'Michel, C'
'Pelloquin, D'
'Hervieu, M'
'Raveau, B'

_publ_section_title
;
Neutron diffraction study of the nonmodulated 2212-type cuprate
Bi~1.5~Ba~2.5~LaCu~2~O~8.25~
;
_journal_coden_ASTM JSSCBI
_journal_name_full 'Journal of Solid State Chemistry'
_journal_page_first 362
_journal_page_last 366
_journal_paper_doi 10.1006/jssc.1994.1317
_journal_volume 112
_journal_year 1994
_chemical_formula_structural 'Bi1.5 Ba2.5 La Cu2 O8.24'
_chemical_formula_sum 'Ba2.5 Bi1.5 Cu2 La O8.24'
_chemical_name_systematic
;
Bismuth barium lanthanum copper oxide (1.5/2.5/1/2/8.2)
;
_space_group_IT_number 139
_symmetry_cell_setting tetragonal
_symmetry_Int_Tables_number 139
_symmetry_space_group_name_Hall '-I 4 2'
_symmetry_space_group_name_H-M 'I 4/m m m'
_cell_angle_alpha 90
_cell_angle_beta 90
_cell_angle_gamma 90
_cell_formula_units_Z 2
_cell_length_a 3.9322(1)
_cell_length_b 3.9322(1)
_cell_length_c 31.23999(100)
_cell_volume 483.0
_refine_ls_R_factor_all 0.035
_cod_database_code 1001612

loop_
_symmetry_equiv_pos_as_xyz
x,y,z
-x,-y,z
-x,y,z
x,-y,z
-y,x,z
y,-x,z
y,x,z
-y,-x,z
-x,-y,-z
x,y,-z
x,-y,-z
-x,y,-z
y,-x,-z
-y,x,-z
-y,-x,-z
y,x,-z
1/2+x,1/2+y,1/2+z
1/2-x,1/2-y,1/2+z
1/2-x,1/2+y,1/2+z
1/2+x,1/2-y,1/2+z
1/2-y,1/2+x,1/2+z
1/2+y,1/2-x,1/2+z
1/2+y,1/2+x,1/2+z
1/2-y,1/2-x,1/2+z
1/2-x,1/2-y,1/2-z
1/2+x,1/2+y,1/2-z
1/2+x,1/2-y,1/2-z
1/2-x,1/2+y,1/2-z
1/2+y,1/2-x,1/2-z
1/2-y,1/2+x,1/2-z
1/2-y,1/2-x,1/2-z
1/2+y,1/2+x,1/2-z

loop_
_atom_site_label
_atom_site_type_symbol
_atom_site_symmetry_multiplicity
_atom_site_Wyckoff_symbol
_atom_site_fract_x
_atom_site_fract_y
_atom_site_fract_z
_atom_site_occupancy
_atom_site_attached_hydrogens
_atom_site_calc_flag
Bi1 Bi3+ 4 e 0.5 0.5 0.2025(2) 0.75 0 d
Ba1 Ba2+ 4 e 0.5 0.5 0.2145(12) 0.25 0 d
Ba2 Ba2+ 4 e 0. 0. 0.1180(1) 1. 0 d
La1 La3+ 2 a 0. 0. 0. 1. 0 d
Cu1 Cu2+ 4 e 0.5 0.5 0.0565(1) 1. 0 d
O1 O2- 8 g 0.5 0. 0.0509(1) 1. 0 d
O2 O2- 16 n 0.173(2) 0. 0.2036(3) 0.231(8) 0 d
O3 O2- 4 e 0.5 0.5 0.1344(2) 1. 0 d
O4 O2- 8 g 0.5 0. 0.278(1) 0.099(5) 0 d

loop_
_atom_type_symbol
_atom_type_oxidation_number
Bi3+ 3.000
Ba2+ 2.000
La3+ 3.000
Cu2+ 2.000
O2- -2.000
